data_7202830
loop_
_publ_author_name
'Stephenson, Maria D.'
'Hardie, Michaele J.'

_publ_section_title
;
 Network structures with 2,2?-bipyridine-3,3?diol: a discrete Co(III)
 complex that forms a porous 3-D hydrogen bonded network, and Cu(ii)
 coordination chains
;
_journal_issue 6
_journal_name_full CrystEngComm
_journal_page_first 496
_journal_paper_doi 10.1039/b702509m
_journal_volume 9
_journal_year 2007
_chemical_formula_sum 'C10 H7 Cu N3 O5'
_chemical_formula_weight 312.73
_chemical_name_common (2,2'-bipyridine-3,3'-diol-H)nitrocopper(ii)
_chemical_name_systematic
;
?
;
_space_group_IT_number 14
_symmetry_cell_setting monoclinic
_symmetry_space_group_name_Hall '-P 2yn'
_symmetry_space_group_name_H-M 'P 1 21/n 1'
_atom_sites_solution_hydrogens geom
_atom_sites_solution_primary direct
_atom_sites_solution_secondary difmap
_audit_creation_method SHELXL-97
_cell_angle_alpha 90.00
_cell_angle_beta 103.196(1)
_cell_angle_gamma 90.00
_cell_formula_units_Z 4
_cell_length_a 9.1960(2)
_cell_length_b 10.6603(3)
_cell_length_c 11.4383(3)
_cell_measurement_temperature 150(2)
_cell_volume 1091.71(5)
_computing_cell_refinement 'DENZO (Nonius)'
_computing_data_collection 'COLLECT (Nonius)'
_computing_data_reduction 'DENZO (Nonius)'
_computing_molecular_graphics 'X-Seed (Barbour)'
_computing_structure_refinement 'SHELXL-97 (Sheldrick, 1997)'
_computing_structure_solution 'SHELXS-97 (Sheldrick, 1990)'
_diffrn_ambient_temperature 150(2)
_diffrn_measured_fraction_theta_full 0.997
_diffrn_measured_fraction_theta_max 0.997
_diffrn_measurement_device_type CCD
_diffrn_measurement_method 'phi and omega scans'
_diffrn_radiation_monochromator graphite
_diffrn_radiation_source 'fine-focus sealed tube'
_diffrn_radiation_type MoK\a
_diffrn_radiation_wavelength 0.71073
_diffrn_reflns_av_R_equivalents 0.0613
_diffrn_reflns_av_sigmaI/netI 0.0439
_diffrn_reflns_limit_h_max 11
_diffrn_reflns_limit_h_min -11
_diffrn_reflns_limit_k_max 13
_diffrn_reflns_limit_k_min -13
_diffrn_reflns_limit_l_max 14
_diffrn_reflns_limit_l_min -14
_diffrn_reflns_number 10694
_diffrn_reflns_theta_full 27.48
_diffrn_reflns_theta_max 27.48
_diffrn_reflns_theta_min 2.64
_exptl_absorpt_coefficient_mu 2.023
_exptl_absorpt_correction_T_max 0.9235
_exptl_absorpt_correction_T_min 0.7249
_exptl_absorpt_correction_type multi-scan
_exptl_absorpt_process_details SORTAV
_exptl_crystal_colour brown
_exptl_crystal_density_diffrn 1.903
_exptl_crystal_density_method 'not measured'
_exptl_crystal_description prism
_exptl_crystal_F_000 628
_exptl_crystal_size_max 0.17
_exptl_crystal_size_mid 0.12
_exptl_crystal_size_min 0.04
_refine_diff_density_max 0.565
_refine_diff_density_min -0.718
_refine_diff_density_rms 0.091
_refine_ls_extinction_method none
_refine_ls_goodness_of_fit_ref 1.035
_refine_ls_hydrogen_treatment noref
_refine_ls_matrix_type full
_refine_ls_number_parameters 172
_refine_ls_number_reflns 2489
_refine_ls_number_restraints 0
_refine_ls_restrained_S_all 1.035
_refine_ls_R_factor_all 0.0376
_refine_ls_R_factor_gt 0.0342
_refine_ls_shift/su_max 0.001
_refine_ls_shift/su_mean 0.000
_refine_ls_structure_factor_coef Fsqd
_refine_ls_weighting_details 'calc w=1/[\s^2^(Fo^2^)+(0.0558P)^2^+0.6961P] where P=(Fo^2^+2Fc^2^)/3'
_refine_ls_weighting_scheme calc
_refine_ls_wR_factor_gt 0.0944
_refine_ls_wR_factor_ref 0.0973
_reflns_number_gt 2255
_reflns_number_total 2489
_reflns_threshold_expression >2sigma(I)
_cod_data_source_file b702509m.txt
_cod_data_source_block 5
_cod_depositor_comments
;
The following automatic conversions were performed:
'_symmetry_cell_setting' value 'Monoclinic' changed to 'monoclinic'
according to '/home/saulius/struct/CIF-dictionaries/cif_core.dic'
dictionary named 'cif_core.dic' version 2.4.1 from
2010-06-29.

'_exptl_absorpt_correction_type' value 'multiscan' changed to
'multi-scan' according to
'/home/saulius/struct/CIF-dictionaries/cif_core.dic' dictionary named
'cif_core.dic' version 2.4.1 from 2010-06-29.

Automatic conversion script
Id: cif_fix_enum 1527 2010-12-29 10:47:43Z saulius 
;
_cod_original_sg_symbol_H-M P2(1)/n
_cod_database_code 7202830

loop_
_symmetry_equiv_pos_as_xyz
'x, y, z'
'-x+1/2, y+1/2, -z+1/2'
'-x, -y, -z'
'x-1/2, -y-1/2, z-1/2'

loop_
_atom_site_label
_atom_site_type_symbol
_atom_site_fract_x
_atom_site_fract_y
_atom_site_fract_z
_atom_site_U_iso_or_equiv
_atom_site_adp_type
_atom_site_occupancy
_atom_site_symmetry_multiplicity
_atom_site_calc_flag
_atom_site_refinement_flags
_atom_site_disorder_assembly
_atom_site_disorder_group
Cu1 Cu 0.12743(3) 0.82493(2) 0.72366(2) 0.01794(12) Uani 1 1 d . . .
O1 O -0.25383(16) 0.98879(14) 0.34639(13) 0.0217(3) Uani 1 1 d . . .
H1 H -0.1994 0.9401 0.3174 0.026 Uiso 1 1 calc R . .
N1 N -0.0642(2) 0.90873(17) 0.65255(16) 0.0205(4) Uani 1 1 d . . .
O2 O 0.15258(17) 0.90367(15) 0.88434(13) 0.0231(3) Uani 1 1 d . . .
N2 N 0.0958(2) 0.82466(17) 0.94869(18) 0.0252(4) Uani 1 1 d . . .
C2 C -0.1114(2) 0.8948(2) 0.53139(18) 0.0185(4) Uani 1 1 d . . .
O3 O 0.0308(2) 0.73142(17) 0.89630(15) 0.0324(4) Uani 1 1 d . . .
C3 C -0.2207(2) 0.9774(2) 0.46747(19) 0.0198(4) Uani 1 1 d . . .
O4 O 0.1097(3) 0.8447(2) 1.05562(17) 0.0475(5) Uani 1 1 d . . .
C4 C -0.2934(2) 1.0583(2) 0.5318(2) 0.0244(5) Uani 1 1 d . . .
H4 H -0.3742 1.1087 0.4906 0.029 Uiso 1 1 calc R . .
C5 C -0.2476(3) 1.0649(2) 0.6548(2) 0.0276(5) Uani 1 1 d . . .
H5 H -0.2969 1.1190 0.6993 0.033 Uiso 1 1 calc R . .
C6 C -0.1290(2) 0.9915(2) 0.71268(19) 0.0246(5) Uani 1 1 d . . .
H6 H -0.0926 0.9999 0.7970 0.030 Uiso 1 1 calc R . .
O1A O -0.19455(16) 0.77705(14) 0.28455(12) 0.0207(3) Uani 1 1 d . . .
N1A N 0.08851(19) 0.74757(17) 0.56273(15) 0.0193(4) Uani 1 1 d . . .
C2A C -0.0329(2) 0.7930(2) 0.48190(18) 0.0178(4) Uani 1 1 d . . .
C3A C -0.0747(2) 0.7389(2) 0.36631(18) 0.0197(4) Uani 1 1 d . . .
C4A C 0.0140(3) 0.6415(2) 0.33795(19) 0.0246(5) Uani 1 1 d . . .
H4A H -0.0101 0.6052 0.2601 0.029 Uiso 1 1 calc R . .
C5A C 0.1349(3) 0.5983(2) 0.4214(2) 0.0267(5) Uani 1 1 d . . .
H5A H 0.1936 0.5312 0.4025 0.032 Uiso 1 1 calc R . .
C6A C 0.1703(3) 0.6541(2) 0.5341(2) 0.0228(4) Uani 1 1 d . . .
H6A H 0.2547 0.6250 0.5921 0.027 Uiso 1 1 calc R . .

loop_
_atom_site_aniso_label
_atom_site_aniso_U_11
_atom_site_aniso_U_22
_atom_site_aniso_U_33
_atom_site_aniso_U_23
_atom_site_aniso_U_13
_atom_site_aniso_U_12
Cu1 0.01738(18) 0.02023(19) 0.01373(17) -0.00066(8) -0.00158(11) 0.00119(9)
O1 0.0221(7) 0.0221(8) 0.0186(7) 0.0014(6) -0.0003(6) 0.0045(6)
N1 0.0199(8) 0.0230(9) 0.0174(8) -0.0002(7) 0.0019(7) 0.0002(7)
O2 0.0258(8) 0.0236(8) 0.0188(7) -0.0009(6) 0.0028(6) -0.0026(6)
N2 0.0251(10) 0.0306(11) 0.0194(9) -0.0011(7) 0.0041(8) 0.0010(8)
C2 0.0163(9) 0.0211(10) 0.0161(9) -0.0009(7) -0.0003(7) -0.0003(8)
O3 0.0327(9) 0.0323(10) 0.0321(9) -0.0011(7) 0.0072(7) -0.0112(8)
C3 0.0173(9) 0.0210(11) 0.0193(10) 0.0008(8) 0.0004(8) -0.0023(8)
O4 0.0717(15) 0.0527(13) 0.0213(9) -0.0050(8) 0.0174(10) -0.0067(11)
C4 0.0206(10) 0.0248(11) 0.0266(11) 0.0012(9) 0.0027(9) 0.0049(8)
C5 0.0264(11) 0.0301(12) 0.0272(11) -0.0021(9) 0.0078(9) 0.0066(9)
C6 0.0250(11) 0.0304(12) 0.0178(10) -0.0020(8) 0.0036(8) 0.0036(9)
O1A 0.0191(7) 0.0227(8) 0.0160(7) -0.0001(6) -0.0047(5) -0.0009(6)
N1A 0.0182(8) 0.0213(9) 0.0158(8) 0.0003(6) -0.0013(6) 0.0024(7)
C2A 0.0161(9) 0.0190(10) 0.0166(9) 0.0001(8) 0.0001(7) -0.0008(8)
C3A 0.0185(9) 0.0203(10) 0.0174(9) 0.0006(8) -0.0023(8) -0.0010(8)
C4A 0.0259(11) 0.0266(11) 0.0189(10) -0.0052(9) 0.0001(9) 0.0026(9)
C5A 0.0258(11) 0.0261(12) 0.0259(11) -0.0071(9) 0.0011(9) 0.0056(9)
C6A 0.0213(10) 0.0244(11) 0.0195(10) -0.0007(8) -0.0021(8) 0.0059(9)

loop_
_atom_type_symbol
_atom_type_description
_atom_type_scat_dispersion_real
_atom_type_scat_dispersion_imag
_atom_type_scat_source
C C 0.0033 0.0016 'International Tables Vol C Tables 4.2.6.8 and 6.1.1.4'
H H 0.0000 0.0000 'International Tables Vol C Tables 4.2.6.8 and 6.1.1.4'
N N 0.0061 0.0033 'International Tables Vol C Tables 4.2.6.8 and 6.1.1.4'
O O 0.0106 0.0060 'International Tables Vol C Tables 4.2.6.8 and 6.1.1.4'
Cu Cu 0.3201 1.2651 'International Tables Vol C Tables 4.2.6.8 and 6.1.1.4'

loop_
_geom_angle_atom_site_label_1
_geom_angle_atom_site_label_2
_geom_angle_atom_site_label_3
_geom_angle
_geom_angle_site_symmetry_1
_geom_angle_site_symmetry_3
_geom_angle_publ_flag
O1A Cu1 N1A 93.36(7) 4_676 . ?
O1A Cu1 N1 172.88(7) 4_676 . ?
N1A Cu1 N1 81.39(7) . . ?
O1A Cu1 O2 89.67(6) 4_676 . ?
N1A Cu1 O2 176.34(7) . . ?
N1 Cu1 O2 95.41(7) . . ?
C6 N1 C2 121.23(18) . . ?
C6 N1 Cu1 123.06(14) . . ?
C2 N1 Cu1 114.59(14) . . ?
N2 O2 Cu1 105.81(12) . . ?
O4 N2 O3 123.6(2) . . ?
O4 N2 O2 119.3(2) . . ?
O3 N2 O2 117.10(18) . . ?
N1 C2 C3 118.89(19) . . ?
N1 C2 C2A 113.44(17) . . ?
C3 C2 C2A 127.63(18) . . ?
O1 C3 C4 117.42(19) . . ?
O1 C3 C2 123.61(19) . . ?
C4 C3 C2 118.84(19) . . ?
C5 C4 C3 119.9(2) . . ?
C4 C5 C6 119.0(2) . . ?
N1 C6 C5 121.4(2) . . ?
C3A O1A Cu1 124.73(13) . 4_575 ?
C6A N1A C2A 121.24(18) . . ?
C6A N1A Cu1 123.27(14) . . ?
C2A N1A Cu1 115.44(14) . . ?
N1A C2A C3A 119.67(19) . . ?
N1A C2A C2 113.22(17) . . ?
C3A C2A C2 127.06(18) . . ?
O1A C3A C4A 119.58(18) . . ?
O1A C3A C2A 122.40(19) . . ?
C4A C3A C2A 118.02(18) . . ?
C5A C4A C3A 120.7(2) . . ?
C4A C5A C6A 118.9(2) . . ?
N1A C6A C5A 121.4(2) . . ?

loop_
_geom_bond_atom_site_label_1
_geom_bond_atom_site_label_2
_geom_bond_distance
_geom_bond_site_symmetry_2
_geom_bond_publ_flag
Cu1 O1A 1.9561(15) 4_676 ?
Cu1 N1A 1.9738(17) . ?
Cu1 N1 1.9774(18) . ?
Cu1 O2 1.9854(15) . ?
O1 C3 1.354(2) . ?
N1 C6 1.339(3) . ?
N1 C2 1.363(3) . ?
O2 N2 1.303(3) . ?
N2 O4 1.219(3) . ?
N2 O3 1.241(3) . ?
C2 C3 1.410(3) . ?
C2 C2A 1.485(3) . ?
C3 C4 1.399(3) . ?
C4 C5 1.374(3) . ?
C5 C6 1.383(3) . ?
O1A C3A 1.336(2) . ?
O1A Cu1 1.9561(15) 4_575 ?
N1A C6A 1.334(3) . ?
N1A C2A 1.365(3) . ?
C2A C3A 1.413(3) . ?
C3A C4A 1.403(3) . ?
C4A C5A 1.369(3) . ?
C5A C6A 1.390(3) . ?
